data_7704172
loop_
_publ_author_name
'Buchner, Magnus R.'
'M\"uller, Matthias'
'Spang, Nils'

_publ_section_title
;
 Probing the electronic boundaries between trigonal and tetrahedral
 coordination at beryllium.
;
_journal_issue 23
_journal_name_full 'Dalton transactions (Cambridge, England : 2003)'
_journal_page_first 7708
_journal_page_last 7712
_journal_paper_doi 10.1039/d0dt01442g
_journal_volume 49
_journal_year 2020
_chemical_formula_sum 'C7 H17 Be Cl4 N'
_chemical_formula_weight 266.02
_space_group_crystal_system monoclinic
_space_group_IT_number 14
_space_group_name_Hall '-P 2yn'
_space_group_name_H-M_alt 'P 1 21/n 1'
_atom_sites_solution_hydrogens geom
_audit_creation_method SHELXL-2018/3
_audit_update_record
;
2020-04-01 deposited with the CCDC.	2020-04-23 downloaded from the CCDC.
;
_cell_angle_alpha 90
_cell_angle_beta 91.947(2)
_cell_angle_gamma 90
_cell_formula_units_Z 4
_cell_length_a 11.0572(3)
_cell_length_b 8.7404(2)
_cell_length_c 13.0930(3)
_cell_measurement_reflns_used 22788
_cell_measurement_temperature 100(2)
_cell_measurement_theta_max 152.30
_cell_measurement_theta_min 10.12
_cell_volume 1264.63(5)
_computing_structure_refinement 'SHELXL-2018/3 (Sheldrick, 2018)'
_computing_structure_solution 'SHELXT 2018/2 (Sheldrick, 2018)'
_diffrn_ambient_temperature 100(2)
_diffrn_detector_area_resol_mean 5.81
_diffrn_measured_fraction_theta_full 0.995
_diffrn_measured_fraction_theta_max 0.988
_diffrn_measurement_device_type 'STOE STADIVARI'
_diffrn_radiation_type CuK\a
_diffrn_radiation_wavelength 1.54178
_diffrn_reflns_av_R_equivalents 0.0133
_diffrn_reflns_av_unetI/netI 0.0090
_diffrn_reflns_Laue_measured_fraction_full 0.995
_diffrn_reflns_Laue_measured_fraction_max 0.988
_diffrn_reflns_limit_h_max 13
_diffrn_reflns_limit_h_min -5
_diffrn_reflns_limit_k_max 10
_diffrn_reflns_limit_k_min -10
_diffrn_reflns_limit_l_max 16
_diffrn_reflns_limit_l_min -16
_diffrn_reflns_number 15955
_diffrn_reflns_point_group_measured_fraction_full 0.995
_diffrn_reflns_point_group_measured_fraction_max 0.988
_diffrn_reflns_theta_full 67.679
_diffrn_reflns_theta_max 75.694
_diffrn_reflns_theta_min 5.326
_diffrn_source 'GeniX 3D HF Cu'
_exptl_absorpt_coefficient_mu 8.157
_exptl_absorpt_correction_T_max 0.0351
_exptl_absorpt_correction_T_min 0.0094
_exptl_absorpt_correction_type multi-scan
_exptl_absorpt_process_details
;
STOE LANA, absorption correction by scaling of reflection intensities.
J. Koziskova, F. Hahn, J. Richter, J. Kozisek, "Comparison of different
absorption corrections on the model structure of tetrakis(\m~2~-acetato)-
diaqua-di-copper(II)", Acta Chimica Slovaca, vol. 9, no. 2, 2016, pp. 136 - 140.
Afterwards a spherical absorption correction was performed within STOE LANA.
;
_exptl_crystal_colour colorless
_exptl_crystal_density_diffrn 1.397
_exptl_crystal_description column
_exptl_crystal_F_000 552
_exptl_crystal_size_max 0.15
_exptl_crystal_size_mid 0.07
_exptl_crystal_size_min 0.07
_refine_diff_density_max 0.665
_refine_diff_density_min -1.011
_refine_diff_density_rms 0.092
_refine_ls_extinction_method none
_refine_ls_goodness_of_fit_ref 1.081
_refine_ls_hydrogen_treatment constr
_refine_ls_matrix_type full
_refine_ls_number_parameters 121
_refine_ls_number_reflns 2596
_refine_ls_number_restraints 0
_refine_ls_restrained_S_all 1.081
_refine_ls_R_factor_all 0.0432
_refine_ls_R_factor_gt 0.0405
_refine_ls_shift/su_max 0.000
_refine_ls_shift/su_mean 0.000
_refine_ls_structure_factor_coef Fsqd
_refine_ls_weighting_details 'w=1/[\s^2^(Fo^2^)+(0.0688P)^2^+2.3780P] where P=(Fo^2^+2Fc^2^)/3'
_refine_ls_weighting_scheme calc
_refine_ls_wR_factor_gt 0.1258
_refine_ls_wR_factor_ref 0.1283
_reflns_Friedel_coverage 0.000
_reflns_number_gt 2423
_reflns_number_total 2596
_reflns_threshold_expression 'I > 2\s(I)'
_cod_data_source_file d0dt01442g2.cif
_cod_data_source_block 2_CCDC1
_cod_depositor_comments 'Adding full bibliography for 7704167--7704172.cif.'
_cod_original_sg_symbol_H-M 'P 21/n'
_cod_database_code 7704172
_shelx_shelxl_version_number 2018/3
_shelx_space_group_comment
;
The symmetry employed for this shelxl refinement is uniquely defined
by the following loop, which should always be used as a source of
symmetry information in preference to the above space-group names.
They are only intended as comments.
;

loop_
_space_group_symop_operation_xyz
'x, y, z'
'-x+1/2, y+1/2, -z+1/2'
'-x, -y, -z'
'x-1/2, -y-1/2, z-1/2'

loop_
_atom_site_label
_atom_site_type_symbol
_atom_site_fract_x
_atom_site_fract_y
_atom_site_fract_z
_atom_site_U_iso_or_equiv
_atom_site_adp_type
_atom_site_occupancy
_atom_site_site_symmetry_order
_atom_site_calc_flag
_atom_site_refinement_flags_posn
_atom_site_refinement_flags_adp
_atom_site_refinement_flags_occupancy
_atom_site_disorder_assembly
_atom_site_disorder_group
Cl1 Cl 0.58541(8) 0.72487(10) 0.36444(6) 0.0417(2) Uani 1 1 d . . . . .
N1 N 0.4992(2) 0.4761(3) 0.26188(17) 0.0224(5) Uani 1 1 d . . . . .
Be1 Be 0.8791(3) 0.5343(4) 0.5167(3) 0.0255(7) Uani 1 1 d . . . . .
C1 C 0.4749(3) 0.6433(3) 0.2814(2) 0.0248(6) Uani 1 1 d . . . . .
H1A H 0.394394 0.654324 0.311510 0.030 Uiso 1 1 calc R U . . .
H1AB H 0.473169 0.699276 0.215630 0.030 Uiso 1 1 calc R U . . .
Cl2 Cl 0.97279(6) 0.50648(8) 0.38116(5) 0.02636(19) Uani 1 1 d . . . . .
C2 C 0.6257(3) 0.4508(3) 0.2225(2) 0.0276(6) Uani 1 1 d . . . . .
H2A H 0.631051 0.345005 0.196045 0.033 Uiso 1 1 calc R U . . .
H2AB H 0.685065 0.460652 0.280405 0.033 Uiso 1 1 calc R U . . .
Cl3 Cl 0.82228(6) 0.74654(7) 0.53204(5) 0.02833(19) Uani 1 1 d . . . . .
C3 C 0.6615(3) 0.5643(4) 0.1363(2) 0.0285(6) Uani 1 1 d . . . . .
H3A H 0.739754 0.534066 0.109740 0.043 Uiso 1 1 calc R U . . .
H3B H 0.667361 0.668123 0.164211 0.043 Uiso 1 1 calc R U . . .
H3C H 0.599672 0.561739 0.080831 0.043 Uiso 1 1 calc R U . . .
C4 C 0.4071(3) 0.4225(3) 0.1801(2) 0.0253(6) Uani 1 1 d . . . . .
H4A H 0.424596 0.314573 0.163103 0.030 Uiso 1 1 calc R U . . .
H4AB H 0.417515 0.484046 0.117577 0.030 Uiso 1 1 calc R U . . .
Cl4 Cl 0.75656(6) 0.37210(7) 0.52636(5) 0.02607(19) Uani 1 1 d . . . . .
C5 C 0.2740(3) 0.4345(3) 0.2111(2) 0.0266(6) Uani 1 1 d . . . . .
H5A H 0.220707 0.401329 0.153961 0.040 Uiso 1 1 calc R U . . .
H5B H 0.255525 0.540802 0.228494 0.040 Uiso 1 1 calc R U . . .
H5C H 0.261181 0.368899 0.270465 0.040 Uiso 1 1 calc R U . . .
C7 C 0.4989(2) 0.2085(3) 0.35236(18) 0.0182(5) Uani 1 1 d . . . . .
H7A H 0.486515 0.161284 0.419098 0.027 Uiso 1 1 calc R U . . .
H7B H 0.579969 0.183247 0.329567 0.027 Uiso 1 1 calc R U . . .
H7C H 0.438115 0.169626 0.302645 0.027 Uiso 1 1 calc R U . . .
C6 C 0.4858(3) 0.3891(3) 0.3617(2) 0.0247(6) Uani 1 1 d . . . . .
H6A H 0.405416 0.412663 0.388887 0.030 Uiso 1 1 calc R U . . .
H6AB H 0.547763 0.426806 0.411981 0.030 Uiso 1 1 calc R U . . .

loop_
_atom_site_aniso_label
_atom_site_aniso_U_11
_atom_site_aniso_U_22
_atom_site_aniso_U_33
_atom_site_aniso_U_23
_atom_site_aniso_U_13
_atom_site_aniso_U_12
Cl1 0.0462(5) 0.0396(4) 0.0393(4) -0.0070(3) 0.0003(3) -0.0067(3)
N1 0.0230(12) 0.0231(11) 0.0211(11) -0.0018(9) 0.0007(9) -0.0002(9)
Be1 0.0231(17) 0.0271(18) 0.0264(17) 0.0010(14) 0.0021(13) -0.0016(14)
C1 0.0255(14) 0.0230(13) 0.0258(13) -0.0034(10) -0.0009(10) -0.0009(11)
Cl2 0.0266(4) 0.0327(4) 0.0198(3) 0.0026(2) 0.0009(2) -0.0019(2)
C2 0.0232(14) 0.0304(15) 0.0296(14) -0.0019(12) 0.0048(11) 0.0014(11)
Cl3 0.0314(4) 0.0230(3) 0.0304(4) -0.0024(2) -0.0027(3) 0.0000(2)
C3 0.0257(14) 0.0330(15) 0.0273(14) -0.0051(11) 0.0072(11) -0.0010(12)
C4 0.0280(14) 0.0248(13) 0.0230(13) -0.0032(10) -0.0029(10) -0.0013(11)
Cl4 0.0234(3) 0.0251(3) 0.0298(3) -0.0007(2) 0.0043(2) -0.0019(2)
C5 0.0266(14) 0.0239(13) 0.0289(13) -0.0046(11) -0.0073(11) -0.0003(11)
C7 0.0183(12) 0.0222(12) 0.0143(10) 0.0018(9) 0.0026(9) 0.0040(9)
C6 0.0280(14) 0.0243(14) 0.0218(12) 0.0005(10) 0.0013(10) 0.0012(11)

loop_
_atom_type_symbol
_atom_type_description
_atom_type_scat_dispersion_real
_atom_type_scat_dispersion_imag
_atom_type_scat_source
C C 0.0181 0.0091 'International Tables Vol C Tables 4.2.6.8 and 6.1.1.4'
H H 0.0000 0.0000 'International Tables Vol C Tables 4.2.6.8 and 6.1.1.4'
Be Be 0.0038 0.0014 'International Tables Vol C Tables 4.2.6.8 and 6.1.1.4'
N N 0.0311 0.0180 'International Tables Vol C Tables 4.2.6.8 and 6.1.1.4'
Cl Cl 0.3639 0.7018 'International Tables Vol C Tables 4.2.6.8 and 6.1.1.4'

loop_
_geom_angle_atom_site_label_1
_geom_angle_atom_site_label_2
_geom_angle_atom_site_label_3
_geom_angle
_geom_angle_site_symmetry_1
_geom_angle_site_symmetry_3
_geom_angle_publ_flag
C1 N1 C2 111.6(2) . . ?
C1 N1 C6 108.3(2) . . ?
C2 N1 C6 109.6(2) . . ?
C1 N1 C4 107.3(2) . . ?
C2 N1 C4 108.5(2) . . ?
C6 N1 C4 111.5(2) . . ?
Cl3 Be1 Cl4 116.66(19) . . ?
Cl3 Be1 Cl2 111.30(17) . . ?
Cl4 Be1 Cl2 109.36(18) . . ?
Cl3 Be1 Cl2 109.75(17) . 3_766 ?
Cl4 Be1 Cl2 111.04(18) . 3_766 ?
Cl2 Be1 Cl2 96.99(15) . 3_766 ?
N1 C1 Cl1 111.9(2) . . ?
Be1 Cl2 Be1 83.01(15) . 3_766 ?
N1 C2 C3 114.2(2) . . ?
N1 C4 C5 114.5(2) . . ?
N1 C6 C7 114.7(2) . . ?

loop_
_geom_bond_atom_site_label_1
_geom_bond_atom_site_label_2
_geom_bond_distance
_geom_bond_site_symmetry_2
_geom_bond_publ_flag
Cl1 C1 1.759(3) . ?
N1 C1 1.509(3) . ?
N1 C2 1.523(4) . ?
N1 C6 1.524(3) . ?
N1 C4 1.526(3) . ?
Be1 Cl3 1.971(4) . ?
Be1 Cl4 1.968(4) . ?
Be1 Cl2 2.099(4) . ?
Be1 Cl2 2.109(4) 3_766 ?
C2 C3 1.563(4) . ?
C4 C5 1.543(4) . ?
C7 C6 1.591(4) . ?

loop_
_geom_hbond_atom_site_label_D
_geom_hbond_atom_site_label_H
_geom_hbond_atom_site_label_A
_geom_hbond_distance_DH
_geom_hbond_distance_HA
_geom_hbond_distance_DA
_geom_hbond_angle_DHA
_geom_hbond_site_symmetry_A
_geom_hbond_publ_flag
C1 H1A Cl4 0.99 2.75 3.652(3) 151.1 3_666 yes
C1 H1AB Cl3 0.99 2.92 3.749(3) 142.2 4_575 yes
C3 H3B Cl1 0.98 2.85 3.431(3) 119.1 . yes
C4 H4A Cl2 0.99 2.99 3.963(3) 168.9 2_645 yes
C4 H4AB Cl3 0.99 2.80 3.589(3) 137.4 4_575 yes
C5 H5A Cl4 0.98 2.95 3.611(3) 125.6 4_565 yes
C5 H5C Cl3 0.98 2.95 3.898(3) 162.3 3_666 yes
C6 H6A Cl4 0.99 2.85 3.735(3) 149.5 3_666 yes
C6 H6AB Cl4 0.99 2.75 3.632(3) 148.5 . yes
